data_7045756
loop_
_publ_author_name
'Sniekers, Jeroen'
'Geysens, Pieter'
'Vander Hoogerstraete, Tom'
'Van Meervelt, Luc'
'Fransaer, Jan'
'Binnemans, Koen'

_publ_section_title
;
 Cobalt(ii) liquid metal salts for high current density electrodeposition
 of cobalt.
;
_journal_issue 14
_journal_name_full 'Dalton transactions (Cambridge, England : 2003)'
_journal_page_first 4975
_journal_page_last 4986
_journal_paper_doi 10.1039/C8DT00283E
_journal_volume 47
_journal_year 2018
_chemical_formula_moiety 'C30 H54 Co N6 O6, 2(C2 F6 N O4 S2)'
_chemical_formula_sum 'C34 H54 Co F12 N8 O14 S4'
_chemical_formula_weight 1214.02
_space_group_crystal_system triclinic
_space_group_IT_number 2
_space_group_name_Hall '-P 1'
_space_group_name_H-M_alt 'P -1'
_symmetry_space_group_name_Hall '-P 1'
_symmetry_space_group_name_H-M 'P -1'
_atom_sites_solution_hydrogens geom
_atom_sites_solution_primary direct
_audit_creation_date 2017-09-08
_audit_creation_method
;
Olex2 1.2
(compiled 2017.08.10 svn.r3461 for OlexSys, GUI svn.r5381)
;
_audit_update_record
;
2017-11-25 deposited with the CCDC.
2018-02-28 downloaded from the CCDC.
;
_cell_angle_alpha 92.887(3)
_cell_angle_beta 100.337(3)
_cell_angle_gamma 107.217(4)
_cell_formula_units_Z 2
_cell_length_a 13.2653(5)
_cell_length_b 14.2526(6)
_cell_length_c 14.3590(5)
_cell_measurement_reflns_used 9190
_cell_measurement_temperature 100.00(10)
_cell_measurement_theta_max 28.9940
_cell_measurement_theta_min 3.2420
_cell_volume 2535.53(18)
_computing_cell_refinement
'CrysAlisPro, Agilent Technologies, Version 1.171.36.28 (release 01-02-2013 CrysAlis171 .NET) (compiled Feb 1 2013,16:14:44)'
_computing_data_collection
'CrysAlisPro, Agilent Technologies, Version 1.171.36.28 (release 01-02-2013 CrysAlis171 .NET) (compiled Feb 1 2013,16:14:44)'
_computing_data_reduction
'CrysAlisPro, Agilent Technologies, Version 1.171.36.28 (release 01-02-2013 CrysAlis171 .NET) (compiled Feb 1 2013,16:14:44)'
_computing_molecular_graphics 'Olex2 (Dolomanov et al., 2009)'
_computing_publication_material 'Olex2 (Dolomanov et al., 2009)'
_computing_structure_refinement 'ShelXL (Sheldrick, 2015)'
_computing_structure_solution 'ShelXS (Sheldrick, 2008)'
_diffrn_ambient_temperature 100.00(10)
_diffrn_detector_area_resol_mean 15.9631
_diffrn_measured_fraction_theta_full 0.998
_diffrn_measured_fraction_theta_max 0.998
_diffrn_measurement_details
'#__ type_ start__ end____ width___ exp.time_ 1 omega 7.00 88.00 1.0000 25.0000 omega____ theta____ kappa____ phi______ frames - 18.8701 57.0000 90.0000 81 #__ type_ start__ end____ width___ exp.time_ 2 omega -3.00 46.00 1.0000 25.0000 omega____ theta____ kappa____ phi______ frames - 18.8701 57.0000 -180.0000 49 #__ type_ start__ end____ width___ exp.time_ 3 omega -8.00 79.00 1.0000 25.0000 omega____ theta____ kappa____ phi______ frames - 18.8701 77.0000 -120.0000 87 #__ type_ start__ end____ width___ exp.time_ 4 omega -38.00 8.00 1.0000 25.0000 omega____ theta____ kappa____ phi______ frames - 18.8701 -57.0000 -180.0000 46 #__ type_ start__ end____ width___ exp.time_ 5 omega -51.00 49.00 1.0000 25.0000 omega____ theta____ kappa____ phi______ frames - 18.8701 -77.0000 -30.0000 100'
_diffrn_measurement_device_type 'SuperNova, Single source at offset, Eos'
_diffrn_measurement_method '\w scans'
_diffrn_orient_matrix_UB_11 0.0406298000
_diffrn_orient_matrix_UB_12 0.0238568000
_diffrn_orient_matrix_UB_13 -0.0246223000
_diffrn_orient_matrix_UB_21 -0.0036935000
_diffrn_orient_matrix_UB_22 -0.0463811000
_diffrn_orient_matrix_UB_23 -0.0231951000
_diffrn_orient_matrix_UB_31 -0.0400608000
_diffrn_orient_matrix_UB_32 0.0052441000
_diffrn_orient_matrix_UB_33 -0.0375233000
_diffrn_radiation_monochromator mirror
_diffrn_radiation_type MoK\a
_diffrn_radiation_wavelength 0.71073
_diffrn_reflns_av_R_equivalents 0.0174
_diffrn_reflns_av_unetI/netI 0.0288
_diffrn_reflns_Laue_measured_fraction_full 0.998
_diffrn_reflns_Laue_measured_fraction_max 0.998
_diffrn_reflns_limit_h_max 16
_diffrn_reflns_limit_h_min -16
_diffrn_reflns_limit_k_max 17
_diffrn_reflns_limit_k_min -17
_diffrn_reflns_limit_l_max 17
_diffrn_reflns_limit_l_min -17
_diffrn_reflns_number 18375
_diffrn_reflns_point_group_measured_fraction_full 0.998
_diffrn_reflns_point_group_measured_fraction_max 0.998
_diffrn_reflns_theta_full 25.242
_diffrn_reflns_theta_max 26.370
_diffrn_reflns_theta_min 2.902
_diffrn_source 'SuperNova (Mo) X-ray Source'
_exptl_absorpt_coefficient_mu 0.615
_exptl_absorpt_correction_T_max 1.00000
_exptl_absorpt_correction_T_min 0.80950
_exptl_absorpt_correction_type multi-scan
_exptl_absorpt_process_details
'CrysAlisPro, Agilent Technologies, Version 1.171.36.28 (release 01-02-2013 CrysAlis171 .NET) (compiled Feb 1 2013,16:14:44) Empirical absorption correction using spherical harmonics, implemented in SCALE3 ABSPACK scaling algorithm.'
_exptl_crystal_colour violet
_exptl_crystal_colour_primary violet
_exptl_crystal_density_diffrn 1.590
_exptl_crystal_description block
_exptl_crystal_F_000 1250
_exptl_crystal_size_max 0.2
_exptl_crystal_size_mid 0.2
_exptl_crystal_size_min 0.15
_refine_diff_density_max 0.810
_refine_diff_density_min -0.712
_refine_diff_density_rms 0.055
_refine_ls_extinction_method none
_refine_ls_goodness_of_fit_ref 1.030
_refine_ls_hydrogen_treatment constr
_refine_ls_matrix_type full
_refine_ls_number_parameters 856
_refine_ls_number_reflns 10355
_refine_ls_number_restraints 63
_refine_ls_restrained_S_all 1.037
_refine_ls_R_factor_all 0.0456
_refine_ls_R_factor_gt 0.0386
_refine_ls_shift/su_max 0.001
_refine_ls_shift/su_mean 0.000
_refine_ls_structure_factor_coef Fsqd
_refine_ls_weighting_details 'w=1/[\s^2^(Fo^2^)+(0.0286P)^2^+2.7719P] where P=(Fo^2^+2Fc^2^)/3'
_refine_ls_weighting_scheme calc
_refine_ls_wR_factor_gt 0.0858
_refine_ls_wR_factor_ref 0.0909
_reflns_Friedel_coverage 0.000
_reflns_number_gt 9049
_reflns_number_total 10355
_reflns_threshold_expression 'I > 2\s(I)'
_cod_data_source_file c8dt00283e2.cif
_cod_data_source_block kb2076
_cod_depositor_comments 'Adding full bibliography for 7045755--7045760.cif.'
_cod_original_cell_volume 2535.52(18)
_cod_database_code 7045756
_shelx_shelxl_version_number 2016/4
_chemical_oxdiff_formula 'Co C4 F12 N2 S4 O8 N6 O6 C30 H56'
_shelx_space_group_comment
;
The symmetry employed for this shelxl refinement is uniquely defined
by the following loop, which should always be used as a source of
symmetry information in preference to the above space-group names.
They are only intended as comments.
;
_shelx_estimated_absorpt_t_max 0.913
_shelx_estimated_absorpt_t_min 0.887
_reflns_odcompleteness_completeness 99.83
_reflns_odcompleteness_iscentric 1
_reflns_odcompleteness_theta 26.32
_olex2_refinement_description
;
1. Fixed Uiso
 At 1.2 times of:
  All C(H,H) groups
 At 1.5 times of:
  All C(H,H,H) groups
2. Restrained distances
 C59-F61 = C59-F62 = C59-F63 = C60-F64 = C60-F65 = C60-F66
 1.321 with sigma of 0.005
 C74-F75 = C74-F76 = C74-F77 = C74-F78 = C74-F79 = C74-F80
 1.321 with sigma of 0.005
 C87-F88 = C87-F89 = C87-F90 = C91-F92 = C91-F93 = C91-F94
 1.321 with sigma of 0.005
3. Rigid body (RIGU) restrains
 F50, F51, F52, F61, F62, F63, S56, O57, O58, C60, F64, F65, F66, F75, F76,
 F77, F78, F79, F80, F88, F89, F90, F92, F93, F94
 with sigma for 1-2 distances of 0.001 and sigma for 1-3 distances of 0.001
4. Others
 Sof(N45)=Sof(S56)=Sof(O57)=Sof(O58)=Sof(C60)=Sof(F64)=Sof(F65)=Sof(F66)=1-
 FVAR(1)
 Sof(N44)=Sof(S53)=Sof(O54)=Sof(O55)=Sof(C59)=Sof(F61)=Sof(F62)=Sof(F63)=FVAR(1)
 Sof(F78)=Sof(F79)=Sof(F80)=1-FVAR(2)
 Sof(F75)=Sof(F76)=Sof(F77)=FVAR(2)
 Sof(C91)=Sof(F92)=Sof(F93)=Sof(F94)=1-FVAR(3)
 Sof(C87)=Sof(F88)=Sof(F89)=Sof(F90)=FVAR(3)
 Fixed Sof: N67(0.5) S68(0.5) O69(0.5) O70(0.5) S71(0.5) O72(0.5) O73(0.5)
 N81(0.5) S82(0.5) O83(0.5) S84(0.5) O85(0.5)
5.a Secondary CH2 refined with riding coordinates:
 C10(H10A,H10B), C11(H11A,H11B), C12(H12A,H12B), C16(H16A,H16B), C17(H17A,
 H17B), C18(H18A,H18B), C22(H22A,H22B), C23(H23A,H23B), C24(H24A,H24B),
 C28(H28A,H28B), C29(H29A,H29B), C30(H30A,H30B), C34(H34A,H34B), C35(H35A,H35B),
  C36(H36A,H36B), C40(H40A,H40B), C41(H41A,H41B), C42(H42A,H42B)
5.b Idealised Me refined as rotating group:
 C13(H13A,H13B,H13C), C19(H19A,H19B,H19C), C25(H25A,H25B,H25C), C31(H31A,H31B,
 H31C), C37(H37A,H37B,H37C), C43(H43A,H43B,H43C)
;
_olex2_submission_special_instructions 'No special instructions were received'

loop_
_space_group_symop_operation_xyz
'x, y, z'
'-x, -y, -z'

loop_
_atom_site_label
_atom_site_type_symbol
_atom_site_fract_x
_atom_site_fract_y
_atom_site_fract_z
_atom_site_U_iso_or_equiv
_atom_site_adp_type
_atom_site_occupancy
_atom_site_site_symmetry_order
_atom_site_calc_flag
_atom_site_refinement_flags_posn
_atom_site_refinement_flags_adp
_atom_site_refinement_flags_occupancy
_atom_site_disorder_assembly
_atom_site_disorder_group
Co1 Co 0.26893(2) 0.64230(2) 0.22580(2) 0.01510(7) Uani 1 1 d . . . . .
O2 O 0.12352(10) 0.66018(10) 0.24851(9) 0.0180(3) Uani 1 1 d . . . . .
O3 O 0.32218(11) 0.78064(10) 0.17644(10) 0.0218(3) Uani 1 1 d . . . . .
O4 O 0.42076(11) 0.63376(10) 0.20817(10) 0.0232(3) Uani 1 1 d . . . . .
O5 O 0.23015(11) 0.50223(9) 0.27525(9) 0.0193(3) Uani 1 1 d . . . . .
O6 O 0.19533(10) 0.57939(10) 0.08585(9) 0.0183(3) Uani 1 1 d . . . . .
O7 O 0.34297(11) 0.71179(10) 0.36457(10) 0.0212(3) Uani 1 1 d . . . . .
C8 C 0.08639(15) 0.65530(14) 0.32311(13) 0.0187(4) Uani 1 1 d . . . . .
N9 N 0.01526(14) 0.69944(13) 0.34085(12) 0.0242(4) Uani 1 1 d . . . . .
C10 C -0.0177(2) 0.68071(19) 0.43218(16) 0.0358(6) Uani 1 1 d . . . . .
H10A H -0.088511 0.632083 0.423146 0.043 Uiso 1 1 calc R . . . .
H10B H -0.018345 0.740991 0.466249 0.043 Uiso 1 1 calc R . . . .
C11 C 0.0699(2) 0.64121(18) 0.48483(16) 0.0358(6) Uani 1 1 d . . . . .
H11A H 0.127907 0.694124 0.524464 0.043 Uiso 1 1 calc R . . . .
H11B H 0.040309 0.591152 0.524402 0.043 Uiso 1 1 calc R . . . .
C12 C 0.10955(18) 0.59712(16) 0.40487(14) 0.0248(4) Uani 1 1 d . . . . .
H12A H 0.186056 0.605658 0.422773 0.030 Uiso 1 1 calc R . . . .
H12B H 0.070630 0.527292 0.388573 0.030 Uiso 1 1 calc R . . . .
C13 C -0.03663(18) 0.75314(17) 0.27456(16) 0.0284(5) Uani 1 1 d . . . . .
H13A H -0.010563 0.753028 0.216373 0.043 Uiso 1 1 calc GR . . . .
H13B H -0.020342 0.820022 0.302145 0.043 Uiso 1 1 calc GR . . . .
H13C H -0.113229 0.721805 0.261422 0.043 Uiso 1 1 calc GR . . . .
C14 C 0.30898(15) 0.86223(14) 0.19534(14) 0.0205(4) Uani 1 1 d . . . . .
N15 N 0.34633(14) 0.94139(12) 0.15031(14) 0.0276(4) Uani 1 1 d . . . . .
C16 C 0.31225(19) 1.02612(16) 0.1790(2) 0.0368(6) Uani 1 1 d . . . . .
H16A H 0.252196 1.031545 0.132258 0.044 Uiso 1 1 calc R . . . .
H16B H 0.371197 1.087446 0.187428 0.044 Uiso 1 1 calc R . . . .
C17 C 0.2789(2) 1.00127(16) 0.27308(19) 0.0382(6) Uani 1 1 d . . . . .
H17A H 0.217853 1.023179 0.280263 0.046 Uiso 1 1 calc R . . . .
H17B H 0.338064 1.031863 0.326453 0.046 Uiso 1 1 calc R . . . .
C18 C 0.24864(17) 0.88854(15) 0.26648(15) 0.0248(4) Uani 1 1 d . . . . .
H18A H 0.270647 0.867191 0.327816 0.030 Uiso 1 1 calc R . . . .
H18B H 0.171523 0.858253 0.244697 0.030 Uiso 1 1 calc R . . . .
C19 C 0.4001(2) 0.94053(18) 0.07094(19) 0.0403(6) Uani 1 1 d . . . . .
H19A H 0.414439 0.878722 0.063107 0.060 Uiso 1 1 calc GR . . . .
H19B H 0.466803 0.993689 0.083333 0.060 Uiso 1 1 calc GR . . . .
H19C H 0.354675 0.948599 0.013858 0.060 Uiso 1 1 calc GR . . . .
C20 C 0.47178(16) 0.66178(15) 0.14477(16) 0.0247(4) Uani 1 1 d . . . . .
N21 N 0.56506(15) 0.73379(15) 0.15759(16) 0.0363(5) Uani 1 1 d . . . . .
C22 C 0.6085(2) 0.7519(2) 0.0712(2) 0.0430(6) Uani 1 1 d . . . . .
H22A H 0.685269 0.760659 0.083457 0.052 Uiso 1 1 calc R . . . .
H22B H 0.595719 0.809633 0.044758 0.052 Uiso 1 1 calc R . . . .
C23 C 0.5447(2) 0.65705(19) 0.0046(2) 0.0401(6) Uani 1 1 d . . . . .
H23A H 0.530555 0.671008 -0.061037 0.048 Uiso 1 1 calc R . . . .
H23B H 0.583390 0.608816 0.009107 0.048 Uiso 1 1 calc R . . . .
C24 C 0.4405(2) 0.62043(18) 0.04108(18) 0.0376(6) Uani 1 1 d . . . . .
H24A H 0.385229 0.645001 0.006868 0.045 Uiso 1 1 calc R . . . .
H24B H 0.414048 0.548784 0.034371 0.045 Uiso 1 1 calc R . . . .
C25 C 0.6133(3) 0.7989(2) 0.2460(2) 0.0597(9) Uani 1 1 d . . . . .
H25A H 0.567916 0.780725 0.291435 0.089 Uiso 1 1 calc GR . . . .
H25B H 0.620803 0.865981 0.233834 0.089 Uiso 1 1 calc GR . . . .
H25C H 0.682990 0.792846 0.270895 0.089 Uiso 1 1 calc GR . . . .
C26 C 0.23674(14) 0.41986(14) 0.24814(13) 0.0172(4) Uani 1 1 d . . . . .
N27 N 0.19884(14) 0.33817(12) 0.28899(12) 0.0221(4) Uani 1 1 d . . . . .
C28 C 0.20657(17) 0.24869(14) 0.23922(15) 0.0237(4) Uani 1 1 d . . . . .
H28A H 0.137966 0.211007 0.199007 0.028 Uiso 1 1 calc R . . . .
H28B H 0.229977 0.206920 0.284015 0.028 Uiso 1 1 calc R . . . .
C29 C 0.29111(17) 0.29005(14) 0.17967(15) 0.0237(4) Uani 1 1 d . . . . .
H29A H 0.274259 0.250145 0.118845 0.028 Uiso 1 1 calc R . . . .
H29B H 0.362421 0.292603 0.213036 0.028 Uiso 1 1 calc R . . . .
C30 C 0.28443(15) 0.39451(14) 0.16603(14) 0.0193(4) Uani 1 1 d . . . . .
H30A H 0.355392 0.440897 0.168657 0.023 Uiso 1 1 calc R . . . .
H30B H 0.238401 0.394969 0.105489 0.023 Uiso 1 1 calc R . . . .
C31 C 0.1395(2) 0.33315(18) 0.36546(18) 0.0355(6) Uani 1 1 d . . . . .
H31A H 0.158757 0.397540 0.399849 0.053 Uiso 1 1 calc GR . . . .
H31B H 0.157074 0.287831 0.407948 0.053 Uiso 1 1 calc GR . . . .
H31C H 0.063536 0.310779 0.339051 0.053 Uiso 1 1 calc GR . . . .
C32 C 0.14342(14) 0.60789(14) 0.01728(13) 0.0174(4) Uani 1 1 d . . . . .
N33 N 0.09764(13) 0.55247(12) -0.06593(12) 0.0203(3) Uani 1 1 d . . . . .
C34 C 0.04303(16) 0.60095(16) -0.13708(15) 0.0255(4) Uani 1 1 d . . . . .
H34A H -0.028497 0.557881 -0.166511 0.031 Uiso 1 1 calc R . . . .
H34B H 0.084172 0.620343 -0.186237 0.031 Uiso 1 1 calc R . . . .
C35 C 0.03725(17) 0.69177(17) -0.07871(16) 0.0280(5) Uani 1 1 d . . . . .
H35A H -0.033310 0.679703 -0.063001 0.034 Uiso 1 1 calc R . . . .
H35B H 0.051842 0.749149 -0.113679 0.034 Uiso 1 1 calc R . . . .
C36 C 0.12477(16) 0.70723(15) 0.01191(15) 0.0241(4) Uani 1 1 d . . . . .
H36A H 0.190247 0.758144 0.006861 0.029 Uiso 1 1 calc R . . . .
H36B H 0.100096 0.725734 0.067638 0.029 Uiso 1 1 calc R . . . .
C37 C 0.11226(18) 0.45834(15) -0.09176(15) 0.0267(4) Uani 1 1 d . . . . .
H37A H 0.147843 0.463610 -0.144774 0.040 Uiso 1 1 calc GR . . . .
H37B H 0.043224 0.408405 -0.109064 0.040 Uiso 1 1 calc GR . . . .
H37C H 0.155379 0.440729 -0.038546 0.040 Uiso 1 1 calc GR . . . .
C38 C 0.41987(15) 0.70264(14) 0.42334(14) 0.0182(4) Uani 1 1 d . . . . .
N39 N 0.48292(14) 0.77449(12) 0.48983(12) 0.0230(4) Uani 1 1 d . . . . .
C40 C 0.56528(18) 0.74638(17) 0.55426(16) 0.0309(5) Uani 1 1 d . . . . .
H40A H 0.548442 0.740315 0.617120 0.037 Uiso 1 1 calc R . . . .
H40B H 0.635854 0.794515 0.559807 0.037 Uiso 1 1 calc R . . . .
C41 C 0.5612(2) 0.6481(2) 0.5076(2) 0.0535(8) Uani 1 1 d . . . . .
H41A H 0.562646 0.601501 0.554344 0.064 Uiso 1 1 calc R . . . .
H41B H 0.622313 0.655263 0.477136 0.064 Uiso 1 1 calc R . . . .
C42 C 0.45592(19) 0.61242(16) 0.43379(16) 0.0299(5) Uani 1 1 d . . . . .
H42A H 0.467566 0.587833 0.373689 0.036 Uiso 1 1 calc R . . . .
H42B H 0.402833 0.560339 0.455806 0.036 Uiso 1 1 calc R . . . .
C43 C 0.4660(2) 0.86956(19) 0.5045(2) 0.0487(7) Uani 1 1 d . . . . .
H43A H 0.402807 0.870722 0.460453 0.073 Uiso 1 1 calc GR . . . .
H43B H 0.527431 0.920874 0.494382 0.073 Uiso 1 1 calc GR . . . .
H43C H 0.456377 0.880049 0.568508 0.073 Uiso 1 1 calc GR . . . .
N44 N 0.6274(3) 0.3142(3) 0.2758(3) 0.0315(9) Uani 0.525(3) 1 d . . P A 1
N45 N 0.7036(3) 0.3447(3) 0.2203(3) 0.0327(10) Uani 0.475(3) 1 d . . P A 2
S46 S 0.71759(6) 0.42084(5) 0.31796(4) 0.04088(16) Uani 1 1 d . . . . .
O47 O 0.69518(19) 0.4105(3) 0.40860(18) 0.1039(12) Uani 1 1 d . . . . .
O48 O 0.82407(17) 0.4644(2) 0.30896(16) 0.0669(7) Uani 1 1 d . . . . .
C49 C 0.6438(2) 0.50284(18) 0.26817(18) 0.0352(5) Uani 1 1 d . . . . .
F50 F 0.68322(16) 0.58892(14) 0.31728(19) 0.0942(9) Uani 1 1 d . U . . .
F51 F 0.54151(13) 0.46993(15) 0.27091(15) 0.0723(6) Uani 1 1 d . U . . .
F52 F 0.6487(2) 0.5131(2) 0.17895(14) 0.0921(8) Uani 1 1 d . U . . .
S53 S 0.6402(2) 0.2542(2) 0.1858(2) 0.0265(5) Uani 0.525(3) 1 d . . P A 1
O54 O 0.5363(3) 0.1895(3) 0.1387(3) 0.0450(10) Uani 0.525(3) 1 d . . P A 1
O55 O 0.7103(2) 0.3082(2) 0.12929(19) 0.0275(7) Uani 0.525(3) 1 d . . P A 1
C59 C 0.6906(4) 0.1609(5) 0.2590(4) 0.056(2) Uani 0.525(3) 1 d D . P A 1
F61 F 0.7199(3) 0.1834(3) 0.3529(3) 0.0670(11) Uani 0.525(3) 1 d D U P A 1
F62 F 0.7764(4) 0.1638(4) 0.2243(5) 0.100(2) Uani 0.525(3) 1 d D U P A 1
F63 F 0.6267(4) 0.0686(3) 0.2471(4) 0.0916(19) Uani 0.525(3) 1 d D U P A 1
S56 S 0.6176(3) 0.2399(3) 0.2049(3) 0.0380(6) Uani 0.475(3) 1 d . U P A 2
O57 O 0.5298(3) 0.2295(3) 0.2531(4) 0.0552(11) Uani 0.475(3) 1 d . U P A 2
O58 O 0.5898(5) 0.2023(3) 0.1066(3) 0.0588(13) Uani 0.475(3) 1 d . U P A 2
C60 C 0.7127(5) 0.1695(5) 0.2418(4) 0.0377(11) Uani 0.475(3) 1 d D U P A 2
F64 F 0.8078(3) 0.2232(2) 0.2925(2) 0.0421(8) Uani 0.475(3) 1 d D U P A 2
F65 F 0.7207(4) 0.1090(3) 0.1732(3) 0.0612(12) Uani 0.475(3) 1 d D U P A 2
F66 F 0.6547(5) 0.1162(4) 0.2976(4) 0.0714(15) Uani 0.475(3) 1 d D U P A 2
N67 N 1.0072(3) 1.0326(3) 0.5502(3) 0.0317(9) Uani 0.5 1 d . . P . .
S68 S 0.8995(4) 0.9499(4) 0.5066(3) 0.0281(8) Uani 0.5 1 d . . P B 3
O69 O 0.8953(4) 0.8787(3) 0.4320(3) 0.0592(12) Uani 0.5 1 d . . P B 3
O70 O 0.8481(4) 0.9104(3) 0.5842(3) 0.0446(10) Uani 0.5 1 d . . P B 3
S71 S 0.8922(4) 0.9346(4) 0.5034(4) 0.0493(15) Uani 0.5 1 d . . P B 4
O72 O 0.8283(4) 0.8385(3) 0.4598(5) 0.0777(18) Uani 0.5 1 d . . P B 4
O73 O 0.9172(5) 0.9586(6) 0.6028(3) 0.080(2) Uani 0.5 1 d . . P B 4
C74 C 0.81299(19) 1.01706(17) 0.45434(16) 0.0395(6) Uani 1 1 d D . . . .
F75 F 0.7117(3) 0.9609(3) 0.4200(4) 0.0633(16) Uani 0.526(8) 1 d D U P B 5
F76 F 0.8060(4) 1.0882(2) 0.5151(2) 0.0471(11) Uani 0.526(8) 1 d D U P B 5
F77 F 0.8498(5) 1.0629(5) 0.3833(3) 0.074(2) Uani 0.526(8) 1 d D U P B 5
F78 F 0.7212(4) 0.9894(5) 0.4843(5) 0.071(2) Uani 0.474(8) 1 d D U P B 6
F79 F 0.8656(5) 1.1093(3) 0.4853(4) 0.068(2) Uani 0.474(8) 1 d D U P B 6
F80 F 0.7917(4) 1.0033(4) 0.3602(2) 0.0479(12) Uani 0.474(8) 1 d D U P B 6
N81 N 0.0616(3) 0.0447(3) 1.0383(3) 0.0275(8) Uani 0.5 1 d . . P . .
O86 O -0.04420(16) 0.09587(17) 0.89026(14) 0.0537(5) Uani 1 1 d . . . . .
S82 S 0.05294(11) 0.09756(11) 0.94460(9) 0.0217(3) Uani 0.5 1 d . . P C 7
O83 O 0.1279(2) 0.1957(2) 0.9644(2) 0.0300(7) Uani 0.5 1 d . . P C 7
C91 C 0.1135(4) 0.0308(4) 0.8671(4) 0.0294(16) Uani 0.504(5) 1 d D . P C 7
F92 F 0.0530(3) -0.0625(3) 0.8428(3) 0.0447(10) Uani 0.504(5) 1 d D U P C 7
F93 F 0.1251(4) 0.0752(4) 0.7891(3) 0.0409(11) Uani 0.504(5) 1 d D U P C 7
F94 F 0.2108(2) 0.0329(2) 0.9127(2) 0.0403(10) Uani 0.504(5) 1 d D U P C 7
S84 S 0.02407(12) 0.05343(12) 0.94387(10) 0.0271(3) Uani 0.5 1 d . . P C 8
O85 O 0.1090(3) 0.1031(3) 1.0222(2) 0.0373(8) Uani 0.5 1 d . . P C 8
C87 C 0.0907(6) 0.0041(5) 0.8608(5) 0.052(3) Uani 0.496(5) 1 d D . P C 8
F88 F 0.0203(4) -0.0490(4) 0.7856(4) 0.089(2) Uani 0.496(5) 1 d D U P C 8
F89 F 0.1589(4) 0.0782(4) 0.8296(4) 0.0657(17) Uani 0.496(5) 1 d D U P C 8
F90 F 0.1444(3) -0.0515(3) 0.9049(4) 0.0764(16) Uani 0.496(5) 1 d D U P C 8

loop_
_atom_site_aniso_label
_atom_site_aniso_U_11
_atom_site_aniso_U_22
_atom_site_aniso_U_33
_atom_site_aniso_U_23
_atom_site_aniso_U_13
_atom_site_aniso_U_12
Co1 0.01601(13) 0.01278(12) 0.01634(13) 0.00108(9) 0.00208(9) 0.00501(9)
O2 0.0192(7) 0.0200(7) 0.0162(7) 0.0034(5) 0.0040(5) 0.0078(5)
O3 0.0252(7) 0.0145(7) 0.0253(7) 0.0022(6) 0.0050(6) 0.0058(5)
O4 0.0195(7) 0.0200(7) 0.0316(8) 0.0041(6) 0.0076(6) 0.0070(6)
O5 0.0237(7) 0.0157(6) 0.0198(7) 0.0029(5) 0.0041(5) 0.0080(5)
O6 0.0202(7) 0.0181(7) 0.0163(7) 0.0024(5) 0.0023(5) 0.0062(5)
O7 0.0220(7) 0.0200(7) 0.0207(7) -0.0017(5) -0.0022(5) 0.0096(6)
C8 0.0223(9) 0.0164(9) 0.0174(10) 0.0012(7) 0.0032(7) 0.0065(7)
N9 0.0339(10) 0.0283(9) 0.0196(9) 0.0088(7) 0.0122(7) 0.0183(8)
C10 0.0582(16) 0.0428(14) 0.0250(12) 0.0145(10) 0.0249(11) 0.0321(12)
C11 0.0647(17) 0.0356(13) 0.0200(11) 0.0110(10) 0.0165(11) 0.0290(12)
C12 0.0337(11) 0.0258(11) 0.0206(10) 0.0087(8) 0.0083(8) 0.0151(9)
C13 0.0346(12) 0.0334(12) 0.0288(11) 0.0121(9) 0.0134(9) 0.0227(10)
C14 0.0164(9) 0.0156(9) 0.0244(10) 0.0007(8) -0.0040(7) 0.0022(7)
N15 0.0241(9) 0.0151(8) 0.0411(11) 0.0069(8) 0.0049(8) 0.0027(7)
C16 0.0268(11) 0.0135(10) 0.0670(18) 0.0080(10) 0.0042(11) 0.0042(9)
C17 0.0359(13) 0.0210(11) 0.0539(16) -0.0076(10) 0.0012(11) 0.0100(10)
C18 0.0271(11) 0.0199(10) 0.0266(11) -0.0015(8) -0.0005(8) 0.0101(8)
C19 0.0405(14) 0.0299(12) 0.0507(16) 0.0161(11) 0.0165(12) 0.0052(11)
C20 0.0202(10) 0.0175(9) 0.0400(12) 0.0064(9) 0.0087(9) 0.0093(8)
N21 0.0265(10) 0.0318(11) 0.0469(13) 0.0043(9) 0.0126(9) 0.0005(8)
C22 0.0285(12) 0.0469(15) 0.0580(17) 0.0193(13) 0.0219(12) 0.0083(11)
C23 0.0452(15) 0.0405(14) 0.0464(15) 0.0114(12) 0.0228(12) 0.0220(12)
C24 0.0441(14) 0.0277(12) 0.0375(14) 0.0028(10) 0.0145(11) 0.0021(10)
C25 0.0533(18) 0.0477(17) 0.0538(19) -0.0077(14) 0.0099(14) -0.0179(14)
C26 0.0152(9) 0.0164(9) 0.0176(9) 0.0022(7) -0.0024(7) 0.0049(7)
N27 0.0272(9) 0.0170(8) 0.0258(9) 0.0065(7) 0.0091(7) 0.0093(7)
C28 0.0266(10) 0.0144(9) 0.0297(11) 0.0038(8) 0.0039(8) 0.0067(8)
C29 0.0278(11) 0.0175(10) 0.0265(11) 0.0004(8) 0.0056(8) 0.0085(8)
C30 0.0199(9) 0.0178(9) 0.0196(10) 0.0025(7) 0.0029(7) 0.0055(7)
C31 0.0495(15) 0.0302(12) 0.0408(14) 0.0189(10) 0.0271(12) 0.0203(11)
C32 0.0123(8) 0.0205(9) 0.0193(9) 0.0042(7) 0.0057(7) 0.0031(7)
N33 0.0173(8) 0.0230(8) 0.0185(8) 0.0038(7) 0.0015(6) 0.0041(7)
C34 0.0197(10) 0.0313(11) 0.0222(11) 0.0075(9) -0.0017(8) 0.0057(8)
C35 0.0247(11) 0.0334(12) 0.0283(11) 0.0086(9) 0.0013(9) 0.0139(9)
C36 0.0227(10) 0.0247(10) 0.0259(11) 0.0040(8) 0.0024(8) 0.0102(8)
C37 0.0326(11) 0.0241(10) 0.0200(10) -0.0011(8) 0.0003(8) 0.0071(9)
C38 0.0191(9) 0.0176(9) 0.0185(9) 0.0026(7) 0.0048(7) 0.0058(7)
N39 0.0239(9) 0.0197(8) 0.0231(9) 0.0004(7) -0.0034(7) 0.0087(7)
C40 0.0279(11) 0.0325(12) 0.0283(12) 0.0032(9) -0.0076(9) 0.0113(9)
C41 0.0556(17) 0.0421(15) 0.0569(18) -0.0105(13) -0.0253(14) 0.0309(14)
C42 0.0370(12) 0.0234(11) 0.0296(12) -0.0004(9) -0.0034(9) 0.0166(9)
C43 0.0549(17) 0.0323(13) 0.0513(17) -0.0175(12) -0.0223(13) 0.0251(12)
N44 0.033(2) 0.0297(19) 0.045(2) 0.0167(17) 0.0258(17) 0.0168(16)
N45 0.032(2) 0.028(2) 0.040(2) 0.0069(18) 0.0059(18) 0.0120(17)
S46 0.0532(4) 0.0375(3) 0.0310(3) 0.0040(3) -0.0083(3) 0.0226(3)
O47 0.0485(13) 0.208(3) 0.0703(17) 0.093(2) 0.0208(12) 0.0450(18)
O48 0.0572(13) 0.118(2) 0.0629(14) 0.0474(14) 0.0343(11) 0.0643(14)
C49 0.0365(13) 0.0337(13) 0.0371(14) -0.0036(10) 0.0030(10) 0.0172(10)
F50 0.0672(13) 0.0497(11) 0.146(2) -0.0477(12) -0.0434(13) 0.0364(10)
F51 0.0305(9) 0.0845(14) 0.0955(15) 0.0288(12) -0.0060(9) 0.0160(9)
F52 0.1220(18) 0.154(2) 0.0593(12) 0.0620(14) 0.0390(12) 0.1118(18)
S53 0.0230(9) 0.0230(9) 0.0359(11) 0.0085(7) 0.0080(6) 0.0089(7)
O54 0.0204(18) 0.0282(18) 0.080(3) 0.0075(18) 0.0076(18) 0.0000(15)
O55 0.0231(14) 0.0320(16) 0.0209(15) -0.0004(12) 0.0059(11) -0.0014(12)
C59 0.045(4) 0.052(5) 0.072(5) -0.004(5) -0.009(4) 0.028(3)
F61 0.076(3) 0.060(2) 0.065(3) 0.0193(19) -0.0080(19) 0.033(2)
F62 0.087(4) 0.119(5) 0.153(6) 0.073(5) 0.060(4) 0.088(4)
F63 0.092(3) 0.041(2) 0.117(4) 0.026(2) -0.033(3) 0.010(2)
S56 0.0369(15) 0.0317(13) 0.0434(16) 0.0075(9) -0.0053(9) 0.0151(12)
O57 0.0262(18) 0.048(2) 0.087(3) 0.013(2) 0.0067(17) 0.0078(17)
O58 0.077(4) 0.039(2) 0.0485(19) -0.0093(19) -0.025(2) 0.026(3)
C60 0.053(2) 0.026(2) 0.039(2) 0.0063(15) 0.0015(16) 0.0241(16)
F64 0.0549(17) 0.0461(18) 0.0313(17) -0.0069(13) -0.0069(13) 0.0358(14)
F65 0.070(3) 0.056(2) 0.058(2) -0.0223(17) -0.0157(18) 0.042(2)
F66 0.089(3) 0.052(3) 0.096(4) 0.046(3) 0.038(3) 0.037(2)
N67 0.044(2) 0.0267(19) 0.033(2) 0.0057(16) 0.0170(18) 0.0187(18)
S68 0.0496(15) 0.0228(11) 0.0193(12) 0.0068(9) 0.0095(9) 0.0200(8)
O69 0.088(3) 0.054(3) 0.047(2) -0.023(2) -0.001(2) 0.052(3)
O70 0.048(2) 0.041(2) 0.049(3) 0.0223(18) 0.013(2) 0.0155(19)
S71 0.0464(17) 0.050(3) 0.077(3) 0.045(2) 0.0344(17) 0.0336(16)
O72 0.057(3) 0.044(3) 0.160(6) 0.053(3) 0.056(3) 0.032(2)
O73 0.083(4) 0.167(6) 0.039(3) 0.058(3) 0.038(3) 0.088(4)
C74 0.0523(16) 0.0423(15) 0.0357(14) 0.0082(11) 0.0127(12) 0.0295(13)
F75 0.063(2) 0.059(2) 0.063(3) -0.011(2) -0.018(2) 0.0306(18)
F76 0.052(3) 0.0340(18) 0.062(2) -0.0006(14) 0.0128(17) 0.0249(18)
F77 0.108(4) 0.118(5) 0.048(3) 0.052(3) 0.040(3) 0.091(4)
F78 0.067(3) 0.110(5) 0.074(4) 0.041(4) 0.037(3) 0.067(3)
F79 0.069(4) 0.037(2) 0.092(4) -0.015(2) -0.019(3) 0.035(2)
F80 0.056(3) 0.049(3) 0.038(2) 0.0030(17) -0.0037(17) 0.024(2)
N81 0.0218(18) 0.029(2) 0.027(2) 0.0118(16) 0.0019(14) 0.0004(16)
O86 0.0521(12) 0.0759(14) 0.0436(11) 0.0207(10) 0.0005(9) 0.0385(11)
S82 0.0217(7) 0.0206(7) 0.0228(6) 0.0074(6) 0.0043(5) 0.0058(5)
O83 0.0302(16) 0.0237(15) 0.0347(17) 0.0056(13) 0.0105(13) 0.0039(13)
C91 0.034(4) 0.028(3) 0.030(3) 0.004(2) 0.005(3) 0.017(3)
F92 0.046(2) 0.0217(16) 0.061(3) -0.0091(18) 0.020(2) 0.0006(15)
F93 0.057(3) 0.046(2) 0.034(2) 0.0157(19) 0.0207(18) 0.028(2)
F94 0.0270(16) 0.048(2) 0.052(2) 0.0112(14) 0.0086(13) 0.0205(14)
S84 0.0279(7) 0.0245(7) 0.0266(6) 0.0113(6) 0.0024(5) 0.0052(6)
O85 0.042(2) 0.0298(18) 0.0295(19) 0.0058(15) -0.0011(15) 0.0003(16)
C87 0.040(4) 0.061(7) 0.046(5) 0.001(4) 0.020(3) -0.006(4)
F88 0.084(3) 0.090(4) 0.048(3) -0.031(3) 0.039(3) -0.050(3)
F89 0.056(3) 0.057(3) 0.065(4) 0.001(3) 0.038(3) -0.026(2)
F90 0.065(3) 0.057(3) 0.121(4) 0.006(2) 0.048(3) 0.025(2)

loop_
_atom_type_symbol
_atom_type_description
_atom_type_scat_dispersion_real
_atom_type_scat_dispersion_imag
_atom_type_scat_source
C C 0.0033 0.0016 'International Tables Vol C Tables 4.2.6.8 and 6.1.1.4'
H H 0.0000 0.0000 'International Tables Vol C Tables 4.2.6.8 and 6.1.1.4'
Co Co 0.3494 0.9721 'International Tables Vol C Tables 4.2.6.8 and 6.1.1.4'
F F 0.0171 0.0103 'International Tables Vol C Tables 4.2.6.8 and 6.1.1.4'
N N 0.0061 0.0033 'International Tables Vol C Tables 4.2.6.8 and 6.1.1.4'
O O 0.0106 0.0060 'International Tables Vol C Tables 4.2.6.8 and 6.1.1.4'
S S 0.1246 0.1234 'International Tables Vol C Tables 4.2.6.8 and 6.1.1.4'

loop_
_geom_angle_atom_site_label_1
_geom_angle_atom_site_label_2
_geom_angle_atom_site_label_3
_geom_angle
_geom_angle_site_symmetry_1
_geom_angle_site_symmetry_3
O55a S53a N44 116.5(3) . .
O2 Co1 O4 176.13(5) . .
O54a S53a N44 109.0(3) . .
O2 Co1 O5 91.13(5) . .
O2 Co1 O7 88.84(5) . .
O58b S56b N45 110.3(4) . .
O57b S56b N45 115.8(4) . .
O3 Co1 O2 94.29(5) . .
O3 Co1 O4 83.23(5) . .
S53a N44a S46 119.4(2) . .
S56b N45b S46 119.3(3) . .
F61a C59a S53 117.3(4) . .
F62a C59a S53 99.8(4) . .
F63a C59a S53 117.2(4) . .
O55a S53a O54 118.5(3) . .
N44a S53a C59 94.0(2) . .
O55a S53a C59 116.2(3) . .
O54a S53a C59 98.8(3) . .
F62a C59a F61 108.9(5) . .
F63a C59a F61 104.6(6) . .
F62a C59a F63 108.7(6) . .
F64b C60b S56 114.8(4) . .
F66b C60b S56 95.2(4) . .
F65b C60b S56 114.5(5) . .
O58b S56b O57 116.4(4) . .
O57b S56b C60 118.0(3) . .
N45b S56b C60 96.9(3) . .
O3 Co1 O5 174.53(5) . .
O3 Co1 O6 89.71(5) . .
O3 Co1 O7 87.87(5) . .
O5 Co1 O4 91.32(5) . .
O5 Co1 O7 91.46(5) . .
O6 Co1 O2 90.48(5) . .
O6 Co1 O4 92.47(5) . .
O6 Co1 O5 91.03(5) . .
O6 Co1 O7 177.43(5) . .
O7 Co1 O4 88.10(6) . .
C8 O2 Co1 129.32(12) . .
C14 O3 Co1 133.27(13) . .
C20 O4 Co1 130.11(13) . .
O58b S56b C60 96.3(3) . .
F66b C60b F64 110.0(6) . .
F65b C60b F64 112.5(5) . .
F65b C60b F66 108.2(6) . .
O70c S68c N67 108.5(3) . .
O73d S71d N67 62.9(4) . .
S68c O69c N67 65.2(3) . 2_776
O70c S68c N67 152.0(4) . 2_776
O69c S68c N67 59.5(3) . 2_776
O73d S71d N67 115.8(5) . 2_776
O69c S68c N67 120.4(4) . .
S71d O73d N67 68.2(3) . .
O72d S71d N67 158.5(4) . .
O72d S71d N67 106.1(4) . 2_776
O69c S68c O70 115.5(5) . .
O73d S71d O72 121.9(6) . .
O73d S71d C74 105.8(4) . .
O70c S68c C74 101.6(3) . .
O69c S68c C74 104.7(3) . .
O72d S71d C74 104.0(4) . .
C91g S82g N81 89.3(2) . 2_557
O85h S84h N81 117.1(2) . 2_557
O83g S82g N81 162.12(18) . 2_557
O83g S82g N81 108.3(2) . .
F94g C91g S82 109.7(4) . .
F92g C91g S82 111.4(4) . .
C26 O5 Co1 134.74(12) . .
C32 O6 Co1 133.17(12) . .
C38 O7 Co1 131.86(13) . .
O2 C8 N9 124.16(17) . .
O2 C8 C12 127.15(17) . .
N9 C8 C12 108.66(16) . .
C8 N9 C10 113.84(16) . .
C8 N9 C13 125.37(17) . .
C13 N9 C10 120.47(17) . .
N9 C10 H10A 111.3 . .
N9 C10 H10B 111.3 . .
N9 C10 C11 102.44(17) . .
H10A C10 H10B 109.2 . .
C11 C10 H10A 111.3 . .
C11 C10 H10B 111.3 . .
C10 C11 H11A 111.0 . .
C10 C11 H11B 111.0 . .
H11A C11 H11B 109.0 . .
C12 C11 C10 103.84(17) . .
C12 C11 H11A 111.0 . .
C12 C11 H11B 111.0 . .
C8 C12 C11 103.49(16) . .
F93g C91g S82 109.8(4) . .
O83g S82g C91 104.1(2) . .
F93g C91g F92 109.3(6) . .
F93g C91g F94 107.8(5) . .
F92g C91g F94 108.8(5) . .
F90h C87h S84 109.6(5) . .
C87h S84h S84 111.8(2) . 2_557
F89h C87h S84 109.6(5) . .
F88h C87h S84 111.5(5) . .
O85h S84h S84 81.46(16) . 2_557
O85h S84h C87 104.4(3) . .
F90h C87h F89 109.4(7) . .
F88h C87h F89 107.3(6) . .
F88h C87h F90 109.4(7) . .
N44a S46 C49 99.20(15) . .
N45b S46 C49 100.55(16) . .
O69c N67 N67 112.2(4) 2_776 2_776
S68c N67 N67 58.4(3) 2_776 2_776
S71d N67 N67 64.6(3) 2_776 2_776
S68c N67 N67 59.0(3) . 2_776
S68c N67 S68 117.4(3) . 2_776
O69c N67 S68 165.4(4) 2_776 .
O69c N67 S68 55.3(3) 2_776 2_776
S71d N67 S71 122.2(3) 2_776 .
O73d N67 S71 48.9(3) . .
S71d N67 O73 157.5(4) 2_776 .
F77e C74 F75 107.4(4) . .
F75e C74 F76 105.4(3) . .
F77e C74 F76 105.4(3) . .
C8 C12 H12A 111.1 . .
C8 C12 H12B 111.1 . .
C11 C12 H12A 111.1 . .
C11 C12 H12B 111.1 . .
H12A C12 H12B 109.0 . .
N9 C13 H13A 109.5 . .
N9 C13 H13B 109.5 . .
N9 C13 H13C 109.5 . .
H13A C13 H13B 109.5 . .
H13A C13 H13C 109.5 . .
H13B C13 H13C 109.5 . .
O3 C14 N15 123.16(19) . .
O3 C14 C18 127.93(18) . .
N15 C14 C18 108.88(17) . .
C14 N15 C16 113.04(18) . .
C14 N15 C19 124.08(19) . .
C19 N15 C16 122.21(18) . .
N15 C16 H16A 111.2 . .
N15 C16 H16B 111.2 . .
N15 C16 C17 103.06(18) . .
H16A C16 H16B 109.1 . .
C17 C16 H16A 111.2 . .
C17 C16 H16B 111.2 . .
C16 C17 H17A 111.0 . .
C16 C17 H17B 111.0 . .
C16 C17 C18 104.00(19) . .
H17A C17 H17B 109.0 . .
C18 C17 H17A 111.0 . .
C18 C17 H17B 111.0 . .
C14 C18 C17 104.35(18) . .
C14 C18 H18A 110.9 . .
C14 C18 H18B 110.9 . .
C17 C18 H18A 110.9 . .
C17 C18 H18B 110.9 . .
H18A C18 H18B 108.9 . .
N15 C19 H19A 109.5 . .
N15 C19 H19B 109.5 . .
N15 C19 H19C 109.5 . .
H19A C19 H19B 109.5 . .
H19A C19 H19C 109.5 . .
H19B C19 H19C 109.5 . .
O4 C20 N21 125.2(2) . .
O4 C20 C24 126.71(19) . .
N21 C20 C24 108.12(19) . .
C20 N21 C22 114.3(2) . .
C20 N21 C25 123.5(2) . .
C25 N21 C22 121.8(2) . .
N21 C22 H22A 111.3 . .
N21 C22 H22B 111.3 . .
N21 C22 C23 102.41(19) . .
H22A C22 H22B 109.2 . .
C23 C22 H22A 111.3 . .
C23 C22 H22B 111.3 . .
C22 C23 H23A 111.1 . .
C22 C23 H23B 111.1 . .
H23A C23 H23B 109.0 . .
C24 C23 C22 103.45(19) . .
C24 C23 H23A 111.1 . .
C24 C23 H23B 111.1 . .
C20 C24 C23 104.0(2) . .
C20 C24 H24A 111.0 . .
C20 C24 H24B 111.0 . .
C23 C24 H24A 111.0 . .
C23 C24 H24B 111.0 . .
H24A C24 H24B 109.0 . .
N21 C25 H25A 109.5 . .
N21 C25 H25B 109.5 . .
N21 C25 H25C 109.5 . .
H25A C25 H25B 109.5 . .
H25A C25 H25C 109.5 . .
H25B C25 H25C 109.5 . .
O5 C26 N27 123.35(18) . .
O5 C26 C30 127.63(17) . .
N27 C26 C30 109.01(16) . .
C26 N27 C28 113.44(16) . .
C26 N27 C31 124.16(17) . .
C31 N27 C28 121.68(17) . .
N27 C28 H28A 111.2 . .
N27 C28 H28B 111.2 . .
N27 C28 C29 103.00(15) . .
H28A C28 H28B 109.1 . .
C29 C28 H28A 111.2 . .
C29 C28 H28B 111.2 . .
C28 C29 H29A 111.0 . .
C28 C29 H29B 111.0 . .
C28 C29 C30 103.84(16) . .
H29A C29 H29B 109.0 . .
C30 C29 H29A 111.0 . .
C30 C29 H29B 111.0 . .
C26 C30 C29 104.03(15) . .
C26 C30 H30A 111.0 . .
C26 C30 H30B 111.0 . .
C29 C30 H30A 111.0 . .
C29 C30 H30B 111.0 . .
H30A C30 H30B 109.0 . .
N27 C31 H31A 109.5 . .
N27 C31 H31B 109.5 . .
N27 C31 H31C 109.5 . .
H31A C31 H31B 109.5 . .
H31A C31 H31C 109.5 . .
H31B C31 H31C 109.5 . .
O6 C32 N33 123.21(18) . .
O6 C32 C36 127.70(18) . .
N33 C32 C36 109.06(16) . .
C32 N33 C34 114.28(16) . .
C32 N33 C37 124.44(16) . .
C37 N33 C34 120.67(16) . .
N33 C34 H34A 111.1 . .
N33 C34 H34B 111.1 . .
N33 C34 C35 103.34(16) . .
H34A C34 H34B 109.1 . .
C35 C34 H34A 111.1 . .
C35 C34 H34B 111.1 . .
C34 C35 H35A 110.8 . .
C34 C35 H35B 110.8 . .
C34 C35 C36 104.62(16) . .
H35A C35 H35B 108.9 . .
C36 C35 H35A 110.8 . .
C36 C35 H35B 110.8 . .
C32 C36 C35 104.04(17) . .
C32 C36 H36A 110.9 . .
C32 C36 H36B 110.9 . .
C35 C36 H36A 110.9 . .
C35 C36 H36B 110.9 . .
H36A C36 H36B 109.0 . .
N33 C37 H37A 109.5 . .
N33 C37 H37B 109.5 . .
N33 C37 H37C 109.5 . .
H37A C37 H37B 109.5 . .
H37A C37 H37C 109.5 . .
H37B C37 H37C 109.5 . .
O7 C38 N39 123.34(17) . .
O7 C38 C42 127.67(18) . .
N39 C38 C42 108.98(17) . .
C38 N39 C40 114.28(17) . .
C38 N39 C43 123.54(17) . .
C43 N39 C40 121.90(18) . .
N39 C40 H40A 111.0 . .
N39 C40 H40B 111.0 . .
N39 C40 C41 103.68(18) . .
H40A C40 H40B 109.0 . .
C41 C40 H40A 111.0 . .
C41 C40 H40B 111.0 . .
C40 C41 H41A 110.5 . .
C40 C41 H41B 110.5 . .
C40 C41 C42 106.22(19) . .
H41A C41 H41B 108.7 . .
C42 C41 H41A 110.5 . .
C42 C41 H41B 110.5 . .
C38 C42 C41 104.34(18) . .
C38 C42 H42A 110.9 . .
C38 C42 H42B 110.9 . .
C41 C42 H42A 110.9 . .
C41 C42 H42B 110.9 . .
H42A C42 H42B 108.9 . .
N39 C43 H43A 109.5 . .
N39 C43 H43B 109.5 . .
N39 C43 H43C 109.5 . .
H43A C43 H43B 109.5 . .
H43A C43 H43C 109.5 . .
H43B C43 H43C 109.5 . .
O47 S46 N44 91.30(19) . .
O47 S46 N45 136.2(2) . .
O47 S46 O48 118.97(15) . .
O47 S46 C49 104.62(15) . .
O48 S46 N44 133.21(17) . .
O48 S46 N45 87.02(18) . .
O48 S46 C49 105.55(12) . .
F50 C49 S46 109.41(18) . .
F50 C49 F51 107.5(2) . .
F50 C49 F52 108.9(3) . .
F51 C49 S46 112.10(18) . .
F51 C49 F52 106.4(2) . .
F52 C49 S46 112.31(17) . .
N67 N67 S71 57.6(3) 2_776 .
N67 N67 O73 102.7(4) 2_776 .
F79f C74 F78 110.3(4) . .
F78f C74 F80 108.7(4) . .
F79f C74 F80 111.0(3) . .
N81 N81 S82 44.71(18) 2_557 2_557
S84h N81 N81 46.35(18) 2_557 2_557
S82g N81 N81 78.9(2) . 2_557
S84h N81 N81 56.04(19) . 2_557
O85h N81 N81 128.6(4) . 2_557
S82g N81 S82 123.6(2) . 2_557
O85h N81 S84 72.6(3) . .
O85h N81 S84 174.9(4) . 2_557
S84h N81 S84 102.4(2) . 2_557
N67 S68c N67 62.6(3) . 2_776
N67 S71d N67 57.8(3) 2_776 .
N67 S68c C74 103.5(3) . .
N67 S71d C74 93.5(3) . .
N67 S71d C74 100.3(4) 2_776 .
N67 S68c C74 106.3(3) 2_776 .
N81 S82g N81 56.4(2) . 2_557
N81 S84h N81 77.6(2) . 2_557
N81 S82g C91 102.3(2) . .
N81 S84h S84 41.94(17) . 2_557
N81 S84h S84 35.67(14) 2_557 2_557
N81 O85h S84 67.9(3) . .
N81 S84h O85 39.52(19) . .
N81 S84h C87 101.0(3) 2_557 .
N81 S84h C87 113.8(3) . .
O86 S82g N81 122.56(19) . .
O86 S84h N81 139.5(2) . .
O86 S84h N81 99.56(18) . 2_557
O86 S82g N81 74.75(15) . 2_557
O86 S82g O83 111.92(18) . .
O86 S82g C91 105.52(18) . .
O86 S84h S84 124.57(15) . 2_557
O86 S84h O85 125.4(2) . .
O86 S84h C87 106.5(2) . .

loop_
_geom_bond_atom_site_label_1
_geom_bond_atom_site_label_2
_geom_bond_distance
_geom_bond_site_symmetry_2
Co1 O2 2.0977(13) .
Co1 O3 2.0940(13) .
Co1 O4 2.1120(13) .
Co1 O5 2.1024(13) .
Co1 O6 2.0956(13) .
Co1 O7 2.1070(14) .
N44a S46 1.637(4) .
N45b S46 1.677(4) .
N44a S53 1.576(5) .
S53a O54 1.434(5) .
S53a O55 1.423(3) .
S53a C59 1.932(8) .
C59a F61 1.330(5) .
C59a F62 1.312(4) .
C59a F63 1.320(5) .
N45b S56 1.565(5) .
S56b O57 1.435(5) .
S56b O58 1.427(6) .
S56b C60 1.855(9) .
C60b F64 1.323(5) .
C60b F65 1.316(5) .
C60b F66 1.322(5) .
O69c N67 1.489(7) 2_776
S68c N67 1.568(6) 2_776
S71d N67 1.620(7) 2_776
S68c O69 1.420(5) .
S68c O70 1.461(6) .
S71d O72 1.422(8) .
S71d O73 1.407(7) .
S68c C74 1.791(5) .
S71d C74 1.879(6) .
S82g N81 2.200(4) 2_557
S84h N81 1.585(4) 2_557
S82g O83 1.436(3) .
S82g C91 1.859(8) .
C91g F92 1.324(5) .
C91g F93 1.323(4) .
C91g F94 1.330(4) .
S84h S84 2.317(3) 2_557
S84h O85 1.424(4) .
S84h C87 1.832(10) .
C87h F88 1.322(5) .
C87h F89 1.328(5) .
C87h F90 1.327(5) .
O2 C8 1.254(2) .
O3 C14 1.250(2) .
O4 C20 1.243(3) .
O5 C26 1.251(2) .
O6 C32 1.253(2) .
O7 C38 1.245(2) .
C8 N9 1.331(3) .
C8 C12 1.510(3) .
N9 C10 1.468(3) .
N9 C13 1.455(3) .
C10 H10A 0.9700 .
C10 H10B 0.9700 .
C10 C11 1.534(3) .
C11 H11A 0.9700 .
C11 H11B 0.9700 .
C11 C12 1.526(3) .
C12 H12A 0.9700 .
C12 H12B 0.9700 .
C13 H13A 0.9600 .
C13 H13B 0.9600 .
C13 H13C 0.9600 .
C14 N15 1.339(3) .
C14 C18 1.502(3) .
N15 C16 1.474(3) .
N15 C19 1.450(3) .
C16 H16A 0.9700 .
C16 H16B 0.9700 .
C16 C17 1.522(4) .
C17 H17A 0.9700 .
C17 H17B 0.9700 .
C17 C18 1.530(3) .
C18 H18A 0.9700 .
C18 H18B 0.9700 .
C19 H19A 0.9600 .
C19 H19B 0.9600 .
C19 H19C 0.9600 .
C20 N21 1.329(3) .
C20 C24 1.510(3) .
N21 C22 1.463(3) .
N21 C25 1.456(3) .
C22 H22A 0.9700 .
C22 H22B 0.9700 .
C22 C23 1.536(4) .
C23 H23A 0.9700 .
C23 H23B 0.9700 .
C23 C24 1.523(3) .
C24 H24A 0.9700 .
C24 H24B 0.9700 .
C25 H25A 0.9600 .
C25 H25B 0.9600 .
C25 H25C 0.9600 .
C26 N27 1.334(2) .
C26 C30 1.510(3) .
N27 C28 1.469(3) .
N27 C31 1.454(3) .
C28 H28A 0.9700 .
C28 H28B 0.9700 .
C28 C29 1.530(3) .
C29 H29A 0.9700 .
C29 H29B 0.9700 .
C29 C30 1.538(3) .
C30 H30A 0.9700 .
C30 H30B 0.9700 .
C31 H31A 0.9600 .
C31 H31B 0.9600 .
C31 H31C 0.9600 .
C32 N33 1.334(2) .
C32 C36 1.511(3) .
N33 C34 1.466(2) .
N33 C37 1.451(3) .
C34 H34A 0.9700 .
C34 H34B 0.9700 .
C34 C35 1.535(3) .
C35 H35A 0.9700 .
C35 H35B 0.9700 .
C35 C36 1.539(3) .
C36 H36A 0.9700 .
C36 H36B 0.9700 .
C37 H37A 0.9600 .
C37 H37B 0.9600 .
C37 H37C 0.9600 .
C38 N39 1.330(3) .
C38 C42 1.504(3) .
N39 C40 1.464(3) .
N39 C43 1.449(3) .
C40 H40A 0.9700 .
C40 H40B 0.9700 .
C40 C41 1.504(3) .
C41 H41A 0.9700 .
C41 H41B 0.9700 .
C41 C42 1.525(3) .
C42 H42A 0.9700 .
C42 H42B 0.9700 .
C43 H43A 0.9600 .
C43 H43B 0.9600 .
C43 H43C 0.9600 .
S46 O47 1.391(2) .
S46 O48 1.397(2) .
S46 C49 1.829(2) .
C49 F50 1.295(3) .
C49 F51 1.307(3) .
C49 F52 1.308(3) .
N67 N67 1.624(7) 2_776
N67 S68 1.558(7) .
N67 S68 1.568(6) 2_776
N67 O69 1.489(7) 2_776
N67 S71 1.734(7) .
N67 S71 1.620(7) 2_776
N67 O73 1.663(7) .
C74 F75 1.333(3) .
C74 F76 1.339(3) .
C74 F77 1.328(4) .
C74 F78 1.321(3) .
C74 F79 1.304(4) .
C74 F80 1.322(3) .
N81 N81 1.867(8) 2_557
N81 S82 1.577(4) .
N81 S82 2.200(4) 2_557
N81 S84 1.585(4) 2_557
N81 S84 1.383(4) .
N81 O85 0.950(4) .
O86 S82 1.374(2) .
O86 S84 1.378(2) .

loop_
_geom_torsion_atom_site_label_1
_geom_torsion_atom_site_label_2
_geom_torsion_atom_site_label_3
_geom_torsion_atom_site_label_4
_geom_torsion
_geom_torsion_site_symmetry_1
_geom_torsion_site_symmetry_4
O85h S84h C87h F89h -64.5(5) . .
O85h S84h C87h F90h 55.5(5) . .
O83g S82g C91g F92g 179.6(4) . .
S84h S84h C87h F89h -151.0(4) 2_557 .
N45b S56b C60b F64b 18.4(5) . .
O58b S56b C60b F65b -2.6(6) . .
O85h S84h C87h F88h 176.7(5) . .
O57b S56b C60b F65b 121.8(5) . .
O57b S56b C60b F64b -105.8(5) . .
S84h S84h C87h F90h -31.0(5) 2_557 .
O83g S82g C91g F93g -59.2(4) . .
O58b S56b C60b F66b -115.4(5) . .
O83g S82g C91g F94g 59.1(4) . .
O57b S56b C60b F66b 9.1(6) . .
S84h S84h C87h F88h 90.3(5) 2_557 .
N45b S56b C60b F66b 133.2(4) . .
O58b S56b C60b F64b 129.8(5) . .
N45b S56b C60b F65b -114.0(5) . .
O72d S71d O73d N67 155.9(5) . .
O70c S68c O69c N67 -148.6(5) . 2_776
C87h S84h O85h N81 -110.0(4) . .
S84h S84h O85h N81 0.4(3) 2_557 .
S56b N45b S46 O47 23.2(4) . .
S53a N44a S46 O47 -153.8(3) . .
S53a N44a S46 O48 -20.4(4) . .
S56b N45b S46 O48 153.5(3) . .
S56b N45b S46 C49 -101.3(3) . .
S53a N44a S46 C49 101.2(3) . .
Co1 O2 C8 N9 155.74(15) . .
Co1 O2 C8 C12 -26.8(3) . .
Co1 O3 C14 N15 -176.06(14) . .
Co1 O3 C14 C18 1.9(3) . .
Co1 O4 C20 N21 114.1(2) . .
Co1 O4 C20 C24 -66.6(3) . .
Co1 O5 C26 N27 -175.05(13) . .
Co1 O5 C26 C30 3.6(3) . .
Co1 O6 C32 N33 -176.14(12) . .
Co1 O6 C32 C36 6.0(3) . .
Co1 O7 C38 N39 152.80(15) . .
Co1 O7 C38 C42 -28.7(3) . .
N44a S46 C49 F50 158.4(2) . .
N45b S46 C49 F50 -151.5(2) . .
N45b S46 C49 F51 89.3(2) . .
N44a S46 C49 F51 39.3(2) . .
N45b S46 C49 F52 -30.4(3) . .
N44a S46 C49 F52 -80.5(2) . .
O69c N67 S68c O69c 71.0(15) 2_776 .
N67 N67 S71d C74 -100.0(4) 2_776 .
S71d N67 S71d O72d 45.1(14) 2_776 .
S68c N67 S68c O69c 14.8(4) 2_776 .
S71d N67 S71d O73d 154.0(5) 2_776 .
S71d N67 O73d S71d -75.0(10) 2_776 .
O73d N67 S71d O72d -108.9(15) . .
S68c N67 S68c O70c 151.0(5) 2_776 .
N67 N67 S68c C74 -101.6(3) 2_776 .
O69c N67 S68c O70c -152.8(12) 2_776 .
S71d N67 S71d N67 0.000(1) 2_776 2_776
O69c N67 S68c N67 56.2(13) 2_776 2_776
S68c N67 S68c N67 -0.001(2) 2_776 2_776
O73d N67 S71d N67 -154.0(5) . 2_776
O69c N67 S68c C74 -45.4(14) 2_776 .
S68c N67 S68c C74 -101.6(3) 2_776 .
O73d N67 S71d C74 106.0(4) . .
S71d N67 S71d C74 -100.0(4) 2_776 .
S82g N81 S82g O83g 169.6(2) 2_557 .
O85h N81 S84h S84h -179.3(5) . 2_557
S84h N81 S84h C87h -96.7(3) 2_557 .
S84h N81 S84h O85h 179.3(5) 2_557 .
O85h N81 S84h C87h 83.9(4) . .
S82g N81 S82g C91g -80.8(3) 2_557 .
O85h N81 S84h N81 -179.3(5) . 2_557
S84h N81 S84h N81 0.000(0) 2_557 2_557
S82g N81 S82g N81 0.000(1) 2_557 2_557
S82g N81 S82g O86 36.9(3) 2_557 .
S84h N81 S84h O86 90.3(4) 2_557 .
O85h N81 S84h O86 -89.1(4) . .
O2 C8 N9 C10 178.7(2) . .
O2 C8 N9 C13 5.1(3) . .
O2 C8 C12 C11 164.5(2) . .
O3 C14 N15 C16 174.78(19) . .
O3 C14 N15 C19 4.0(3) . .
O3 C14 C18 C17 168.8(2) . .
O4 C20 N21 C22 179.7(2) . .
O4 C20 N21 C25 -8.6(4) . .
O4 C20 C24 C23 -162.4(2) . .
O5 C26 N27 C28 174.49(17) . .
O5 C26 N27 C31 4.1(3) . .
O5 C26 C30 C29 168.83(18) . .
O6 C32 N33 C34 -178.62(17) . .
O6 C32 N33 C37 -7.6(3) . .
O6 C32 C36 C35 -168.29(18) . .
O7 C38 N39 C40 177.26(19) . .
O7 C38 N39 C43 3.3(3) . .
O7 C38 C42 C41 172.8(2) . .
C8 N9 C10 C11 16.3(3) . .
N9 C8 C12 C11 -17.7(2) . .
N9 C10 C11 C12 -25.9(2) . .
C10 C11 C12 C8 26.6(2) . .
C12 C8 N9 C10 0.8(3) . .
C12 C8 N9 C13 -172.7(2) . .
C13 N9 C10 C11 -169.8(2) . .
C14 N15 C16 C17 18.5(2) . .
N15 C14 C18 C17 -13.0(2) . .
N15 C16 C17 C18 -25.0(2) . .
C16 C17 C18 C14 23.5(2) . .
C18 C14 N15 C16 -3.5(2) . .
C18 C14 N15 C19 -174.2(2) . .
C19 N15 C16 C17 -170.5(2) . .
C20 N21 C22 C23 -17.2(3) . .
N21 C20 C24 C23 17.0(2) . .
N21 C22 C23 C24 26.1(3) . .
C22 C23 C24 C20 -26.4(2) . .
C24 C20 N21 C22 0.3(3) . .
C24 C20 N21 C25 172.0(3) . .
C25 N21 C22 C23 170.9(2) . .
C26 N27 C28 C29 19.2(2) . .
N27 C26 C30 C29 -12.3(2) . .
N27 C28 C29 C30 -25.2(2) . .
C28 C29 C30 C26 23.1(2) . .
C30 C26 N27 C28 -4.4(2) . .
C30 C26 N27 C31 -174.78(19) . .
C31 N27 C28 C29 -170.12(19) . .
C32 N33 C34 C35 -13.0(2) . .
N33 C32 C36 C35 13.6(2) . .
N33 C34 C35 C36 20.3(2) . .
C34 C35 C36 C32 -20.7(2) . .
C36 C32 N33 C34 -0.4(2) . .
C36 C32 N33 C37 170.63(17) . .
C37 N33 C34 C35 175.63(17) . .
C38 N39 C40 C41 10.9(3) . .
N39 C38 C42 C41 -8.4(3) . .
N39 C40 C41 C42 -15.4(3) . .
C40 C41 C42 C38 14.7(3) . .
C42 C38 N39 C40 -1.5(2) . .
C42 C38 N39 C43 -175.5(2) . .
C43 N39 C40 C41 -175.0(3) . .
S46 N44a S53a O54a -155.7(3) . .
S46 N45b S56b C60b -102.2(3) . .
N81 N81 S82g O86 36.9(3) 2_557 .
S46 N44a S53a O55a -18.3(4) . .
S46 N45b S56b O58b 158.4(3) . .
S46 N45b S56b O57b 23.5(5) . .
N81 N81 S84h O86 90.3(4) 2_557 .
S46 N44a S53a C59a 103.6(3) . .
O47 S46 C49 F50 64.6(3) . .
O47 S46 C49 F51 -54.5(2) . .
O47 S46 C49 F52 -174.3(2) . .
O48 S46 C49 F50 -61.7(2) . .
O48 S46 C49 F51 179.2(2) . .
O48 S46 C49 F52 59.4(2) . .
N67 S68c O69c N67 -15.2(5) . 2_776
N67 S71d O73d N67 24.3(4) 2_776 .
N67 N67 S71d O73d 154.0(5) 2_776 .
N67 N67 S71d O72d 45.1(14) 2_776 .
N67 N67 S68c O69c 14.8(4) 2_776 .
N67 N67 O73d S71d -22.3(4) 2_776 .
N67 N67 S68c O70c 151.0(5) 2_776 .
C74 S68c O69c N67 100.5(4) . 2_776
C74 S71d O73d N67 -85.8(3) . .
N81 S82g C91g F92g 66.8(4) . .
N81 S84h C87h F90h 14.7(5) . .
N81 S84h C87h F88h 54.7(5) 2_557 .
N81 S84h C87h F89h 173.5(5) 2_557 .
N81 S82g C91g F94g -109.0(3) 2_557 .
N81 S82g C91g F92g 11.6(4) 2_557 .
N81 S82g C91g F94g -53.7(4) . .
N81 S82g C91g F93g -171.9(4) . .
N81 S84h C87h F90h -66.5(4) 2_557 .
N81 S84h C87h F89h -105.3(5) . .
N81 S84h C87h F88h 135.9(5) . .
N81 S82g C91g F93g 132.8(4) 2_557 .
N81 S84h O85h N81 0.7(5) 2_557 .
N81 N81 O85h S84h -0.7(5) 2_557 .
N81 N81 S82g O83g 169.6(2) 2_557 .
N81 N81 S84h O85h 179.3(5) 2_557 .
N81 N81 S82g C91g -80.8(3) 2_557 .
N81 N81 S84h C87h -96.7(3) 2_557 .
N81 N81 S84h S84h 0.000(0) 2_557 2_557
O86 S82g C91g F93g 58.8(4) . .
O86 S82g C91g F92g -62.4(4) . .
O86 S84h C87h F90h -170.1(4) . .
O86 S84h C87h F89h 69.9(5) . .
O86 S82g C91g F94g 177.1(3) . .
O86 S84h C87h F88h -48.8(6) . .
O86 S84h O85h N81 127.1(3) . .
